data_7706765
loop_
_publ_author_name
'Smith, Danielle E.'
'Levason, William'
'Powell, James'
'Reid, Gillian'

_publ_section_title
;
 Synthesis, properties and structural features of molybdenum(v) oxide
 trichloride complexes with neutral chalcogenoether ligands.
;
_journal_issue 12
_journal_name_full 'Dalton transactions (Cambridge, England : 2003)'
_journal_page_first 4380
_journal_page_last 4389
_journal_paper_doi 10.1039/d1dt00038a
_journal_volume 50
_journal_year 2021
_chemical_formula_moiety 'C5 H12 Cl3 Mo O S2'
_chemical_formula_sum 'C5 H12 Cl3 Mo O S2'
_chemical_formula_weight 354.56
_chemical_name_systematic '[MoOCl3(MeS(CH2)3SMe)]'
_chemical_properties_physical Air-sensitive,Moisture-sensitive,Hygroscopic
_space_group_crystal_system orthorhombic
_space_group_IT_number 62
_space_group_name_Hall '-P 2ac 2n'
_space_group_name_H-M_alt 'P n m a'
_atom_sites_solution_hydrogens geom
_audit_creation_date 2020-06-12
_audit_creation_method
;
Olex2 1.2
(compiled 2018.05.29 svn.r3508 for OlexSys, GUI svn.r5506)
;
_audit_update_record
;
2020-12-17 deposited with the CCDC.	2021-02-26 downloaded from the CCDC.
;
_cell_angle_alpha 90
_cell_angle_beta 90
_cell_angle_gamma 90
_cell_formula_units_Z 4
_cell_length_a 12.2610(2)
_cell_length_b 12.7705(2)
_cell_length_c 7.60850(10)
_cell_measurement_reflns_used 13406
_cell_measurement_temperature 99.98(18)
_cell_measurement_theta_max 31.4210
_cell_measurement_theta_min 4.2490
_cell_volume 1191.33(3)
_computing_cell_refinement 'CrysAlisPro 1.171.39.46 (Rigaku OD, 2018)'
_computing_data_collection 'CrysAlisPro 1.171.39.46 (Rigaku OD, 2018)'
_computing_data_reduction 'CrysAlisPro 1.171.39.46 (Rigaku OD, 2018)'
_computing_molecular_graphics 'Olex2 (Dolomanov et al., 2009)'
_computing_publication_material 'Olex2 (Dolomanov et al., 2009)'
_computing_structure_refinement 'ShelXL (Sheldrick, 2015)'
_computing_structure_solution 'SHELXT 2018/2 (Sheldrick, 2018)'
_diffrn_ambient_environment N~2~
_diffrn_ambient_temperature 99.98(18)
_diffrn_detector 'CCD plate'
_diffrn_measured_fraction_theta_full 0.995
_diffrn_measured_fraction_theta_max 0.945
_diffrn_measurement_details
;
List of Runs (angles in degrees, time in seconds):

  # Type    Start    End  Width  t~exp~   \w     \q     \k     \f   Frames
#--------------------------------------------------------------------------
  1  \w    -72.00  17.00   1.00    1.00    --  -10.30 -60.00  30.00   89
  2  \w    -82.00   3.00   1.00    1.00    --  -10.30 -60.00-180.00   85
  3  \w    -65.00 -30.00   1.00    1.00    --  -10.30 -60.00   0.00   35
  4  \w    -98.00 -38.00   1.00    1.00    --  -10.30   0.00-180.00   60
  5  \w    -14.00  78.00   1.00    1.00    --  -10.30   0.00-180.00   92
  6  \w    -33.00  48.00   1.00    1.00    --  -10.30  57.00 -60.00   81
;
_diffrn_measurement_device 'four-circle diffractometer'
_diffrn_measurement_device_type 'XtaLAB AFC12 (RCD3): Kappa single'
_diffrn_measurement_method '\w scans'
_diffrn_orient_matrix_type 'CrysAlisPro convention (1999,Acta A55,543-557)'
_diffrn_orient_matrix_UB_11 -0.0345891000
_diffrn_orient_matrix_UB_12 -0.0014842000
_diffrn_orient_matrix_UB_13 0.0444754000
_diffrn_orient_matrix_UB_21 0.0463652000
_diffrn_orient_matrix_UB_22 -0.0002376000
_diffrn_orient_matrix_UB_23 0.0332200000
_diffrn_orient_matrix_UB_31 -0.0004705000
_diffrn_orient_matrix_UB_32 0.0932566000
_diffrn_orient_matrix_UB_33 0.0008005000
_diffrn_radiation_monochromator mirror
_diffrn_radiation_probe x-ray
_diffrn_radiation_type MoK\a
_diffrn_radiation_wavelength 0.71073
_diffrn_reflns_av_R_equivalents 0.0365
_diffrn_reflns_av_unetI/netI 0.0182
_diffrn_reflns_Laue_measured_fraction_full 0.995
_diffrn_reflns_Laue_measured_fraction_max 0.945
_diffrn_reflns_limit_h_max 17
_diffrn_reflns_limit_h_min -16
_diffrn_reflns_limit_k_max 18
_diffrn_reflns_limit_k_min -18
_diffrn_reflns_limit_l_max 10
_diffrn_reflns_limit_l_min -10
_diffrn_reflns_number 18361
_diffrn_reflns_point_group_measured_fraction_full 0.995
_diffrn_reflns_point_group_measured_fraction_max 0.945
_diffrn_reflns_theta_full 25.242
_diffrn_reflns_theta_max 31.503
_diffrn_reflns_theta_min 3.151
_diffrn_source 'Rotating-anode X-ray tube'
_diffrn_source_type 'Rigaku (Mo) X-ray Source'
_exptl_absorpt_coefficient_mu 2.080
_exptl_absorpt_correction_T_max 1.00000
_exptl_absorpt_correction_T_min 0.60274
_exptl_absorpt_correction_type multi-scan
_exptl_absorpt_process_details
;
CrysAlisPro 1.171.39.46 (Rigaku Oxford Diffraction, 2018)
Empirical absorption correction using spherical harmonics,
 implemented in SCALE3 ABSPACK scaling algorithm.
;
_exptl_crystal_colour 'dark yellow'
_exptl_crystal_colour_modifier dark
_exptl_crystal_colour_primary yellow
_exptl_crystal_density_diffrn 1.977
_exptl_crystal_description block
_exptl_crystal_F_000 700
_exptl_crystal_preparation 'Slow evporation from DCM'
_exptl_crystal_recrystallization_method 'Slow evporation from DCM'
_exptl_crystal_size_max 0.3
_exptl_crystal_size_mid 0.3
_exptl_crystal_size_min 0.2
_refine_diff_density_max 0.375
_refine_diff_density_min -0.530
_refine_diff_density_rms 0.081
_refine_ls_extinction_method none
_refine_ls_goodness_of_fit_ref 1.106
_refine_ls_hydrogen_treatment constr
_refine_ls_matrix_type full
_refine_ls_number_parameters 62
_refine_ls_number_reflns 1948
_refine_ls_number_restraints 0
_refine_ls_restrained_S_all 1.106
_refine_ls_R_factor_all 0.0194
_refine_ls_R_factor_gt 0.0187
_refine_ls_shift/su_max 0.001
_refine_ls_shift/su_mean 0.000
_refine_ls_structure_factor_coef Fsqd
_refine_ls_weighting_details 'w=1/[\s^2^(Fo^2^)+(0.0158P)^2^+0.9071P] where P=(Fo^2^+2Fc^2^)/3'
_refine_ls_weighting_scheme calc
_refine_ls_wR_factor_gt 0.0424
_refine_ls_wR_factor_ref 0.0428
_reflns_Friedel_coverage 0.000
_reflns_number_gt 1909
_reflns_number_total 1948
_reflns_threshold_expression 'I > 2\s(I)'
_cod_data_source_file d1dt00038a2.cif
_cod_data_source_block jp20-1
_cod_depositor_comments 'Adding full bibliography for 7706761--7706769.cif.'
_cod_database_code 7706765
_shelx_shelxl_version_number 2018/3
_chemical_oxdiff_formula MoOCl3C4H5P
_chemical_oxdiff_usercomment 'Green/Yellow Block Dichromic'
_shelx_space_group_comment
;
The symmetry employed for this shelxl refinement is uniquely defined
by the following loop, which should always be used as a source of
symmetry information in preference to the above space-group names.
They are only intended as comments.
;
_shelx_estimated_absorpt_t_max 0.681
_shelx_estimated_absorpt_t_min 0.574
_reflns_odcompleteness_completeness 99.45
_reflns_odcompleteness_iscentric 1
_reflns_odcompleteness_theta 28.64
_olex2_refinement_description
;
1. Fixed Uiso
 At 1.2 times of:
  All C(H,H) groups
 At 1.5 times of:
  All C(H,H,H) groups
2.a Secondary CH2 refined with riding coordinates:
 C2(H2A,H2B), C3(H3A,H3B)
2.b Idealised Me refined as rotating group:
 C1(H1A,H1B,H1C)
;
_olex2_submission_special_instructions 'No special instructions were received'
_oxdiff_exptl_absorpt_empirical_details
;
Empirical correction (ABSPACK) includes:
- Absorption correction using spherical harmonics
- Frame scaling
;
_oxdiff_exptl_absorpt_empirical_full_max 1.810
_oxdiff_exptl_absorpt_empirical_full_min 0.668

loop_
_space_group_symop_operation_xyz
'x, y, z'
'-x+1/2, -y, z+1/2'
'-x, y+1/2, -z'
'x+1/2, -y+1/2, -z+1/2'
'-x, -y, -z'
'x-1/2, y, -z-1/2'
'x, -y-1/2, z'
'-x-1/2, y-1/2, z-1/2'

loop_
_atom_site_label
_atom_site_type_symbol
_atom_site_fract_x
_atom_site_fract_y
_atom_site_fract_z
_atom_site_U_iso_or_equiv
_atom_site_adp_type
_atom_site_occupancy
_atom_site_site_symmetry_order
_atom_site_calc_flag
_atom_site_refinement_flags_posn
_atom_site_refinement_flags_adp
_atom_site_refinement_flags_occupancy
_atom_site_disorder_assembly
_atom_site_disorder_group
Mo1 Mo 0.35063(2) 0.750000 0.43171(2) 0.00953(5) Uani 1 2 d S T P . .
S1 S 0.27808(3) 0.60002(2) 0.24649(4) 0.01313(7) Uani 1 1 d . . . . .
Cl1 Cl 0.15559(4) 0.750000 0.50414(6) 0.01522(9) Uani 1 2 d S T P . .
Cl2 Cl 0.39480(3) 0.88271(3) 0.63250(4) 0.01790(8) Uani 1 1 d . . . . .
O1 O 0.45990(12) 0.750000 0.29982(19) 0.0169(3) Uani 1 2 d S T P . .
C2 C 0.19873(12) 0.64945(11) 0.06300(17) 0.0151(3) Uani 1 1 d . . . . .
H2A H 0.196098 0.595159 -0.026058 0.018 Uiso 1 1 calc R . . . .
H2B H 0.124642 0.660430 0.103719 0.018 Uiso 1 1 calc R . . . .
C3 C 0.23693(17) 0.750000 -0.0249(2) 0.0165(4) Uani 1 2 d S T P . .
H3A H 0.316025 0.750000 -0.027588 0.020 Uiso 1 2 calc RS T P . .
H3B H 0.211518 0.750001 -0.145584 0.020 Uiso 1 2 calc RS T P . .
C1 C 0.39535(13) 0.54811(12) 0.1339(2) 0.0227(3) Uani 1 1 d . . . . .
H1A H 0.427102 0.601725 0.061711 0.034 Uiso 1 1 calc GR . . . .
H1B H 0.373451 0.490298 0.061334 0.034 Uiso 1 1 calc GR . . . .
H1C H 0.448044 0.524622 0.218449 0.034 Uiso 1 1 calc GR . . . .

loop_
_atom_site_aniso_label
_atom_site_aniso_U_11
_atom_site_aniso_U_22
_atom_site_aniso_U_33
_atom_site_aniso_U_23
_atom_site_aniso_U_13
_atom_site_aniso_U_12
Mo1 0.00963(8) 0.00959(8) 0.00939(8) 0.000 -0.00039(5) 0.000
S1 0.01694(16) 0.01017(13) 0.01227(14) -0.00072(11) -0.00170(11) -0.00033(11)
Cl1 0.01121(19) 0.0213(2) 0.0132(2) 0.000 0.00100(15) 0.000
Cl2 0.02310(17) 0.01434(14) 0.01625(15) -0.00345(11) -0.00452(12) -0.00230(12)
O1 0.0130(6) 0.0185(6) 0.0191(7) 0.000 0.0023(5) 0.000
C2 0.0169(6) 0.0137(6) 0.0149(6) -0.0021(5) -0.0052(5) -0.0001(5)
C3 0.0221(10) 0.0166(8) 0.0109(8) 0.000 -0.0014(7) 0.000
C1 0.0221(7) 0.0211(7) 0.0249(7) -0.0087(6) -0.0025(6) 0.0096(6)

loop_
_atom_type_symbol
_atom_type_description
_atom_type_scat_dispersion_real
_atom_type_scat_dispersion_imag
_atom_type_scat_source
C C 0.0033 0.0016 'International Tables Vol C Tables 4.2.6.8 and 6.1.1.4'
H H 0.0000 0.0000 'International Tables Vol C Tables 4.2.6.8 and 6.1.1.4'
Cl Cl 0.1484 0.1585 'International Tables Vol C Tables 4.2.6.8 and 6.1.1.4'
Mo Mo -1.6832 0.6857 'International Tables Vol C Tables 4.2.6.8 and 6.1.1.4'
O O 0.0106 0.0060 'International Tables Vol C Tables 4.2.6.8 and 6.1.1.4'
S S 0.1246 0.1234 'International Tables Vol C Tables 4.2.6.8 and 6.1.1.4'

loop_
_geom_angle_atom_site_label_1
_geom_angle_atom_site_label_2
_geom_angle_atom_site_label_3
_geom_angle
_geom_angle_site_symmetry_1
_geom_angle_site_symmetry_3
_geom_angle_publ_flag
S1 Mo1 S1 97.946(15) . 7_575 ?
Cl1 Mo1 S1 77.480(11) . 7_575 ?
Cl1 Mo1 S1 77.481(11) . . ?
Cl2 Mo1 S1 84.106(11) 7_575 . ?
Cl2 Mo1 S1 171.013(14) . . ?
Cl2 Mo1 S1 171.013(14) 7_575 7_575 ?
Cl2 Mo1 S1 84.107(11) . 7_575 ?
Cl2 Mo1 Cl1 94.517(12) . . ?
Cl2 Mo1 Cl1 94.517(12) 7_575 . ?
Cl2 Mo1 Cl2 92.555(17) . 7_575 ?
O1 Mo1 S1 87.00(3) . 7_575 ?
O1 Mo1 S1 87.00(3) . . ?
O1 Mo1 Cl1 156.14(5) . . ?
O1 Mo1 Cl2 101.87(4) . . ?
O1 Mo1 Cl2 101.87(4) . 7_575 ?
C2 S1 Mo1 110.64(4) . . ?
C1 S1 Mo1 105.20(5) . . ?
C1 S1 C2 100.95(7) . . ?
S1 C2 H2A 107.9 . . ?
S1 C2 H2B 107.9 . . ?
H2A C2 H2B 107.2 . . ?
C3 C2 S1 117.80(11) . . ?
C3 C2 H2A 107.9 . . ?
C3 C2 H2B 107.9 . . ?
C2 C3 C2 115.12(16) 7_575 . ?
C2 C3 H3A 108.5 . . ?
C2 C3 H3A 108.5 7_575 . ?
C2 C3 H3B 108.5 7_575 . ?
C2 C3 H3B 108.5 . . ?
H3A C3 H3B 107.5 . . ?
S1 C1 H1A 109.5 . . ?
S1 C1 H1B 109.5 . . ?
S1 C1 H1C 109.5 . . ?
H1A C1 H1B 109.5 . . ?
H1A C1 H1C 109.5 . . ?
H1B C1 H1C 109.5 . . ?

loop_
_geom_bond_atom_site_label_1
_geom_bond_atom_site_label_2
_geom_bond_distance
_geom_bond_site_symmetry_2
_geom_bond_publ_flag
Mo1 S1 2.5388(3) . ?
Mo1 S1 2.5388(3) 7_575 ?
Mo1 Cl1 2.4540(5) . ?
Mo1 Cl2 2.3451(3) 7_575 ?
Mo1 Cl2 2.3451(3) . ?
Mo1 O1 1.6739(14) . ?
S1 C2 1.8149(13) . ?
S1 C1 1.8004(15) . ?
C2 H2A 0.9700 . ?
C2 H2B 0.9700 . ?
C2 C3 1.5215(17) . ?
C3 H3A 0.9700 . ?
C3 H3B 0.9700 . ?
C1 H1A 0.9600 . ?
C1 H1B 0.9600 . ?
C1 H1C 0.9600 . ?

loop_
_geom_torsion_atom_site_label_1
_geom_torsion_atom_site_label_2
_geom_torsion_atom_site_label_3
_geom_torsion_atom_site_label_4
_geom_torsion
_geom_torsion_site_symmetry_1
_geom_torsion_site_symmetry_2
_geom_torsion_site_symmetry_3
_geom_torsion_site_symmetry_4
_geom_torsion_publ_flag
Mo1 S1 C2 C3 36.54(12) . . . . ?
S1 C2 C3 C2 -84.45(18) . . . 7_575 ?
C1 S1 C2 C3 -74.45(13) . . . . ?
